data_7249417
loop_
_publ_author_name
'Chiu, Wei-Jung'
'Sun, Chung-Ming'

_publ_section_title
;
 Electrochemistry-enabled Rh-catalyzed regioselective [4 + 1] and [4 + 2]
 cycloaddition of benzoic acid with alkynyl esters/amides
;
_journal_issue 21
_journal_name_full 'Green Chemistry'
_journal_page_first 10996
_journal_page_last 11002
_journal_paper_doi 10.1039/D4GC03753G
_journal_volume 26
_journal_year 2024
_chemical_formula_moiety 'C16 H18 O4'
_chemical_formula_sum 'C16 H18 O4'
_chemical_formula_weight 274.30
_space_group_crystal_system monoclinic
_space_group_IT_number 14
_space_group_name_Hall '-P 2ybc'
_space_group_name_H-M_alt 'P 1 21/c 1'
_atom_sites_solution_hydrogens geom
_atom_sites_solution_primary dual
_audit_creation_date 2023-06-30
_audit_creation_method
;
Olex2 1.5
(compiled 2023.03.06 svn.rbb2c1857 for OlexSys, GUI svn.r6748)
;
_audit_update_record
;
2024-01-03 deposited with the CCDC.	2024-10-02 downloaded from the CCDC.
;
_cell_angle_alpha 90
_cell_angle_beta 110.758(2)
_cell_angle_gamma 90
_cell_formula_units_Z 4
_cell_length_a 11.7049(3)
_cell_length_b 14.6860(3)
_cell_length_c 8.72913(18)
_cell_measurement_reflns_used 5622
_cell_measurement_temperature 99.99(10)
_cell_measurement_theta_max 74.6280
_cell_measurement_theta_min 4.0270
_cell_volume 1403.12(6)
_computing_cell_refinement 'CrysAlisPro 1.171.42.93a (Rigaku OD, 2023)'
_computing_data_collection 'CrysAlisPro 1.171.42.93a (Rigaku OD, 2023)'
_computing_data_reduction 'CrysAlisPro 1.171.42.93a (Rigaku OD, 2023)'
_computing_molecular_graphics 'Olex2 1.5 (Dolomanov et al., 2009)'
_computing_publication_material 'Olex2 1.5 (Dolomanov et al., 2009)'
_computing_structure_refinement 'SHELXL 2018/3 (Sheldrick, 2015)'
_computing_structure_solution 'SHELXT  (Sheldrick, 2015)'
_diffrn_ambient_environment N~2~
_diffrn_ambient_temperature 99.99(10)
_diffrn_detector 'Hybrid Pixel Array Detector'
_diffrn_detector_area_resol_mean 10.0000
_diffrn_detector_type 'HyPix-Arc 150'
_diffrn_measured_fraction_theta_full 0.998
_diffrn_measured_fraction_theta_max 0.948
_diffrn_measurement_details
;
List of Runs (angles in degrees, time in seconds):

  # Type    Start    End  Width  t~exp~   \w     \q     \k     \f   Frames
#--------------------------------------------------------------------------
  1  \w    -77.00 -52.00   0.50    0.06    --  -72.13  91.00-112.00   50
  2  \w    -76.00 -50.00   0.50    0.06    --  -75.32  91.00-112.00   52
  3  \w    -52.00 -19.00   0.50    0.06    --  -59.44  91.00-112.00   66
  4  \w    -92.00 -43.00   0.50    0.06    --  -75.32 111.00  30.00   98
  5  \w     78.00 106.00   0.50    0.06    --   56.25  15.00-180.00   56
  6  \w     47.00  74.00   0.50    0.06    --   56.25  15.00-180.00   54
  7  \w     50.00 133.00   0.50    0.06    --   83.87  15.00-120.00  166
  8  \w     62.00 106.00   0.50    0.06    --   56.25  15.00 -60.00   88
  9  \w     56.00 131.00   0.50    0.06    --   83.87  15.00 -30.00  150
 10  \w     42.00 120.00   0.50    0.06    --   75.94  15.00  90.00  156
 11  \w     56.00  85.00   0.50    0.06    --   83.87 -91.00 133.00   58
 12  \w     38.00  90.00   0.50    0.06    --   75.94-111.00 120.00  104
 13  \w     50.00  75.00   0.50    0.06    --   83.87-111.00  60.00   50
 14  \w     58.00  83.00   0.50    0.06    --   56.25-125.00  30.00   50
 15  \w     21.00  47.00   0.50    0.06    --   56.25-125.00  30.00   52
 16  \w     22.00  48.00   0.50    0.06    --   56.25 -91.00 133.00   52
 17  \w     52.00  91.00   0.50    0.06    --   83.87 -95.00 -60.00   78
 18  \w     46.00  76.00   0.50    0.06    --   75.94 -95.00 -90.00   60
 19  \w     47.00  83.00   0.50    0.06    --   83.87-111.00-150.00   72
 20  \w     34.00  82.00   0.50    0.06    --   75.94 -95.00-150.00   96
 21  \w     28.00  53.00   0.50    0.06    --   69.31 -91.00 133.00   50
 22  \w     48.00  77.00   0.50    0.06    --   75.94 -91.00 133.00   58
;
_diffrn_measurement_device 'four-circle diffractometer'
_diffrn_measurement_device_type 'XtaLAB Synergy R, DW system, HyPix-Arc 150'
_diffrn_measurement_method '\w scans'
_diffrn_orient_matrix_type 'CrysAlisPro convention (1999,Acta A55,543-557)'
_diffrn_orient_matrix_UB_11 0.0236149000
_diffrn_orient_matrix_UB_12 0.0945550000
_diffrn_orient_matrix_UB_13 -0.0592369000
_diffrn_orient_matrix_UB_21 -0.1386987000
_diffrn_orient_matrix_UB_22 0.0172669000
_diffrn_orient_matrix_UB_23 -0.0730862000
_diffrn_orient_matrix_UB_31 0.0042406000
_diffrn_orient_matrix_UB_32 0.0419583000
_diffrn_orient_matrix_UB_33 0.1637005000
_diffrn_radiation_monochromator mirror
_diffrn_radiation_probe x-ray
_diffrn_radiation_type 'Cu K\a'
_diffrn_radiation_wavelength 1.54184
_diffrn_reflns_av_R_equivalents 0.0224
_diffrn_reflns_av_unetI/netI 0.0244
_diffrn_reflns_Laue_measured_fraction_full 0.998
_diffrn_reflns_Laue_measured_fraction_max 0.948
_diffrn_reflns_limit_h_max 13
_diffrn_reflns_limit_h_min -14
_diffrn_reflns_limit_k_max 18
_diffrn_reflns_limit_k_min -17
_diffrn_reflns_limit_l_max 10
_diffrn_reflns_limit_l_min -8
_diffrn_reflns_number 9347
_diffrn_reflns_point_group_measured_fraction_full 0.998
_diffrn_reflns_point_group_measured_fraction_max 0.948
_diffrn_reflns_theta_full 67.684
_diffrn_reflns_theta_max 74.910
_diffrn_reflns_theta_min 4.039
_diffrn_source 'Rotating-anode X-ray tube'
_diffrn_source_type 'Rigaku (Cu) X-ray Source'
_exptl_absorpt_coefficient_mu 0.760
_exptl_absorpt_correction_T_max 1.00000
_exptl_absorpt_correction_T_min 0.93758
_exptl_absorpt_correction_type multi-scan
_exptl_absorpt_process_details
;
CrysAlisPro 1.171.42.93a (Rigaku Oxford Diffraction, 2023)
Empirical absorption correction using spherical harmonics,
implemented in SCALE3 ABSPACK scaling algorithm.
;
_exptl_crystal_colour colourless
_exptl_crystal_colour_primary colourless
_exptl_crystal_density_diffrn 1.299
_exptl_crystal_description plate
_exptl_crystal_F_000 584
_exptl_crystal_size_max 0.18
_exptl_crystal_size_mid 0.18
_exptl_crystal_size_min 0.03
_refine_diff_density_max 0.799
_refine_diff_density_min -0.314
_refine_diff_density_rms 0.053
_refine_ls_extinction_coef 0.0016(4)
_refine_ls_extinction_expression Fc^*^=kFc[1+0.001xFc^2^\l^3^/sin(2\q)]^-1/4^
_refine_ls_extinction_method 'SHELXL-2018/3 (Sheldrick 2018)'
_refine_ls_goodness_of_fit_ref 1.058
_refine_ls_hydrogen_treatment constr
_refine_ls_matrix_type full
_refine_ls_number_parameters 184
_refine_ls_number_reflns 2744
_refine_ls_number_restraints 0
_refine_ls_restrained_S_all 1.058
_refine_ls_R_factor_all 0.0590
_refine_ls_R_factor_gt 0.0517
_refine_ls_shift/su_max 0.000
_refine_ls_shift/su_mean 0.000
_refine_ls_structure_factor_coef Fsqd
_refine_ls_weighting_details 'w=1/[\s^2^(Fo^2^)+(0.0634P)^2^+1.1147P] where P=(Fo^2^+2Fc^2^)/3'
_refine_ls_weighting_scheme calc
_refine_ls_wR_factor_gt 0.1332
_refine_ls_wR_factor_ref 0.1386
_reflns_Friedel_coverage 0.000
_reflns_number_gt 2351
_reflns_number_total 2744
_reflns_threshold_expression 'I > 2\s(I)'
_cod_data_source_file d4gc03753g2.cif
_cod_data_source_block 230653lt_auto
_cod_depositor_comments 'Adding full bibliography for 7249417--7249418.cif.'
_cod_original_cell_volume 1403.13(5)
_cod_database_code 7249417
_shelx_shelxl_version_number 2018/3
_shelx_space_group_comment
;
The symmetry employed for this shelxl refinement is uniquely defined
by the following loop, which should always be used as a source of
symmetry information in preference to the above space-group names.
They are only intended as comments.
;
_shelx_estimated_absorpt_t_max 0.978
_shelx_estimated_absorpt_t_min 0.875
_olex2_refinement_description
;
1. Fixed Uiso
 At 1.2 times of:
  All C(H) groups, All C(H,H) groups
 At 1.5 times of:
  All C(H,H,H) groups
2.a Secondary CH2 refined with riding coordinates:
 C16(H16A,H16B), C17(H17A,H17B), C18(H18A,H18B), C19(H19A,H19B)
2.b Aromatic/amide H refined with riding coordinates:
 C5(H5), C6(H6), C7(H7), C8(H8)
2.c Idealised Me refined as rotating group:
 C13(H13A,H13B,H13C), C20(H20A,H20B,H20C)
;
_olex2_submission_special_instructions 'No special instructions were received'
_oxdiff_exptl_absorpt_empirical_details
;
Empirical correction (ABSPACK) includes:
- Absorption correction using spherical harmonics
- Frame scaling
;
_oxdiff_exptl_absorpt_empirical_full_max 1.204
_oxdiff_exptl_absorpt_empirical_full_min 0.823

loop_
_space_group_symop_operation_xyz
'x, y, z'
'-x, y+1/2, -z+1/2'
'-x, -y, -z'
'x, -y-1/2, z-1/2'

loop_
_atom_site_label
_atom_site_type_symbol
_atom_site_fract_x
_atom_site_fract_y
_atom_site_fract_z
_atom_site_U_iso_or_equiv
_atom_site_adp_type
_atom_site_occupancy
_atom_site_site_symmetry_order
_atom_site_calc_flag
_atom_site_refinement_flags_posn
_atom_site_refinement_flags_adp
_atom_site_refinement_flags_occupancy
_atom_site_disorder_assembly
_atom_site_disorder_group
C2 C 0.22985(17) 0.06856(12) 0.5997(2) 0.0231(4) Uani 1 1 d . . . . .
C3 C 0.19656(18) -0.01172(13) 0.6447(2) 0.0267(4) Uani 1 1 d . . . . .
C4 C 0.12538(17) -0.07372(12) 0.5144(2) 0.0244(4) Uani 1 1 d . . . . .
C5 C 0.08683(19) -0.16000(13) 0.5458(2) 0.0289(4) Uani 1 1 d . . . . .
H5 H 0.110643 -0.181286 0.655470 0.035 Uiso 1 1 calc R U . . .
C6 C 0.01459(18) -0.21436(13) 0.4191(2) 0.0289(4) Uani 1 1 d . . . . .
H6 H -0.009453 -0.272959 0.442500 0.035 Uiso 1 1 calc R U . . .
C7 C -0.02314(17) -0.18429(13) 0.2580(2) 0.0256(4) Uani 1 1 d . . . . .
H7 H -0.074997 -0.221259 0.172181 0.031 Uiso 1 1 calc R U . . .
C8 C 0.01492(17) -0.10057(12) 0.2232(2) 0.0242(4) Uani 1 1 d . . . . .
H8 H -0.009187 -0.080121 0.113047 0.029 Uiso 1 1 calc R U . . .
C9 C 0.08924(16) -0.04578(12) 0.3508(2) 0.0219(4) Uani 1 1 d . . . . .
C10 C 0.12530(16) 0.04341(12) 0.3103(2) 0.0231(4) Uani 1 1 d . . . . .
C11 C 0.29979(17) 0.14284(13) 0.7108(2) 0.0251(4) Uani 1 1 d . . . . .
C13 C 0.35543(19) 0.29792(13) 0.7246(3) 0.0314(5) Uani 1 1 d . . . . .
H13A H 0.336126 0.352863 0.656497 0.047 Uiso 1 1 calc R U . . .
H13B H 0.443767 0.287140 0.763941 0.047 Uiso 1 1 calc R U . . .
H13C H 0.328984 0.306049 0.818412 0.047 Uiso 1 1 calc R U . . .
C16 C 0.22234(18) -0.03813(14) 0.8209(2) 0.0299(4) Uani 1 1 d . . . . .
H16A H 0.149491 -0.068708 0.829531 0.036 Uiso 1 1 calc R U . . .
H16B H 0.237665 0.017601 0.888999 0.036 Uiso 1 1 calc R U . . .
C17 C 0.33228(19) -0.10152(15) 0.8871(3) 0.0335(5) Uani 1 1 d . . . . .
H17A H 0.407615 -0.067135 0.898501 0.040 Uiso 1 1 calc R U . . .
H17B H 0.324319 -0.151368 0.807587 0.040 Uiso 1 1 calc R U . . .
C18 C 0.3438(2) -0.14263(15) 1.0541(3) 0.0349(5) Uani 1 1 d . . . . .
H18A H 0.267189 -0.175354 1.042156 0.042 Uiso 1 1 calc R U . . .
H18B H 0.410746 -0.187973 1.085164 0.042 Uiso 1 1 calc R U . . .
C19 C 0.3690(2) -0.07315(15) 1.1934(2) 0.0335(5) Uani 1 1 d . . . . .
H19A H 0.440981 -0.035993 1.199025 0.040 Uiso 1 1 calc R U . . .
H19B H 0.298058 -0.031744 1.169042 0.040 Uiso 1 1 calc R U . . .
C20 C 0.3927(2) -0.11814(18) 1.3589(3) 0.0458(6) Uani 1 1 d . . . . .
H20A H 0.321501 -0.154687 1.354399 0.069 Uiso 1 1 calc R U . . .
H20B H 0.407089 -0.071139 1.443410 0.069 Uiso 1 1 calc R U . . .
H20C H 0.464678 -0.157556 1.385580 0.069 Uiso 1 1 calc R U . . .
O1 O 0.19748(12) 0.09513(8) 0.43812(15) 0.0249(3) Uani 1 1 d . . . . .
O12 O 0.29232(13) 0.22041(9) 0.62819(16) 0.0287(3) Uani 1 1 d . . . . .
O14 O 0.35484(13) 0.13329(9) 0.85513(16) 0.0315(4) Uani 1 1 d . . . . .
O15 O 0.09862(13) 0.07571(9) 0.17459(16) 0.0306(3) Uani 1 1 d . . . . .

loop_
_atom_site_aniso_label
_atom_site_aniso_U_11
_atom_site_aniso_U_22
_atom_site_aniso_U_33
_atom_site_aniso_U_23
_atom_site_aniso_U_13
_atom_site_aniso_U_12
C2 0.0249(9) 0.0236(9) 0.0219(9) 0.0006(7) 0.0097(7) 0.0020(7)
C3 0.0317(10) 0.0250(9) 0.0236(9) -0.0006(7) 0.0100(8) -0.0006(8)
C4 0.0290(10) 0.0223(9) 0.0245(9) -0.0008(7) 0.0128(8) 0.0005(7)
C5 0.0365(11) 0.0254(10) 0.0265(10) 0.0016(8) 0.0132(8) -0.0020(8)
C6 0.0373(11) 0.0214(9) 0.0324(10) -0.0011(7) 0.0180(9) -0.0027(8)
C7 0.0278(10) 0.0221(9) 0.0301(10) -0.0052(7) 0.0142(8) 0.0003(7)
C8 0.0271(9) 0.0223(9) 0.0245(9) -0.0015(7) 0.0107(7) 0.0033(7)
C9 0.0227(9) 0.0201(9) 0.0251(9) 0.0007(7) 0.0112(7) 0.0034(7)
C10 0.0230(9) 0.0217(9) 0.0251(9) -0.0005(7) 0.0090(7) 0.0021(7)
C11 0.0240(9) 0.0246(9) 0.0285(10) -0.0009(7) 0.0117(8) 0.0008(7)
C13 0.0355(11) 0.0222(9) 0.0353(11) -0.0067(8) 0.0109(9) -0.0035(8)
C16 0.0327(10) 0.0282(10) 0.0289(10) 0.0013(8) 0.0112(8) 0.0004(8)
C17 0.0321(11) 0.0344(11) 0.0348(11) -0.0035(9) 0.0129(9) 0.0002(9)
C18 0.0341(11) 0.0315(11) 0.0349(11) 0.0062(9) 0.0070(9) 0.0024(9)
C19 0.0345(11) 0.0340(11) 0.0339(11) 0.0070(9) 0.0145(9) 0.0064(9)
C20 0.0567(15) 0.0496(14) 0.0351(12) 0.0099(10) 0.0212(11) 0.0172(12)
O1 0.0293(7) 0.0211(6) 0.0226(7) 0.0014(5) 0.0073(5) -0.0014(5)
O12 0.0365(8) 0.0201(7) 0.0283(7) -0.0018(5) 0.0102(6) -0.0042(5)
O14 0.0328(7) 0.0293(7) 0.0274(7) 0.0000(6) 0.0047(6) -0.0023(6)
O15 0.0378(8) 0.0248(7) 0.0256(7) 0.0042(5) 0.0069(6) -0.0016(6)

loop_
_atom_type_symbol
_atom_type_description
_atom_type_scat_dispersion_real
_atom_type_scat_dispersion_imag
_atom_type_scat_source
C C 0.0181 0.0091 'International Tables Vol C Tables 4.2.6.8 and 6.1.1.4'
H H 0.0000 0.0000 'International Tables Vol C Tables 4.2.6.8 and 6.1.1.4'
O O 0.0492 0.0322 'International Tables Vol C Tables 4.2.6.8 and 6.1.1.4'

loop_
_geom_angle_atom_site_label_1
_geom_angle_atom_site_label_2
_geom_angle_atom_site_label_3
_geom_angle
_geom_angle_site_symmetry_1
_geom_angle_site_symmetry_3
_geom_angle_publ_flag
C3 C2 C11 126.81(17) . . ?
C3 C2 O1 122.93(17) . . ?
O1 C2 C11 110.20(15) . . ?
C2 C3 C4 117.56(17) . . ?
C2 C3 C16 123.34(17) . . ?
C4 C3 C16 119.00(17) . . ?
C5 C4 C3 122.88(17) . . ?
C9 C4 C3 119.55(17) . . ?
C9 C4 C5 117.52(17) . . ?
C4 C5 H5 119.6 . . ?
C6 C5 C4 120.81(18) . . ?
C6 C5 H5 119.6 . . ?
C5 C6 H6 119.6 . . ?
C5 C6 C7 120.76(18) . . ?
C7 C6 H6 119.6 . . ?
C6 C7 H7 120.1 . . ?
C8 C7 C6 119.71(18) . . ?
C8 C7 H7 120.1 . . ?
C7 C8 H8 120.1 . . ?
C7 C8 C9 119.73(17) . . ?
C9 C8 H8 120.1 . . ?
C4 C9 C8 121.43(17) . . ?
C4 C9 C10 120.16(16) . . ?
C8 C9 C10 118.37(16) . . ?
O1 C10 C9 116.71(15) . . ?
O15 C10 C9 126.41(17) . . ?
O15 C10 O1 116.87(16) . . ?
O12 C11 C2 110.84(15) . . ?
O14 C11 C2 124.12(17) . . ?
O14 C11 O12 125.04(17) . . ?
H13A C13 H13B 109.5 . . ?
H13A C13 H13C 109.5 . . ?
H13B C13 H13C 109.5 . . ?
O12 C13 H13A 109.5 . . ?
O12 C13 H13B 109.5 . . ?
O12 C13 H13C 109.5 . . ?
C3 C16 H16A 109.1 . . ?
C3 C16 H16B 109.1 . . ?
C3 C16 C17 112.32(17) . . ?
H16A C16 H16B 107.9 . . ?
C17 C16 H16A 109.1 . . ?
C17 C16 H16B 109.1 . . ?
C16 C17 H17A 109.2 . . ?
C16 C17 H17B 109.2 . . ?
C16 C17 C18 112.15(17) . . ?
H17A C17 H17B 107.9 . . ?
C18 C17 H17A 109.2 . . ?
C18 C17 H17B 109.2 . . ?
C17 C18 H18A 108.6 . . ?
C17 C18 H18B 108.6 . . ?
H18A C18 H18B 107.6 . . ?
C19 C18 C17 114.70(18) . . ?
C19 C18 H18A 108.6 . . ?
C19 C18 H18B 108.6 . . ?
C18 C19 H19A 109.1 . . ?
C18 C19 H19B 109.1 . . ?
H19A C19 H19B 107.8 . . ?
C20 C19 C18 112.53(19) . . ?
C20 C19 H19A 109.1 . . ?
C20 C19 H19B 109.1 . . ?
C19 C20 H20A 109.5 . . ?
C19 C20 H20B 109.5 . . ?
C19 C20 H20C 109.5 . . ?
H20A C20 H20B 109.5 . . ?
H20A C20 H20C 109.5 . . ?
H20B C20 H20C 109.5 . . ?
C10 O1 C2 122.92(14) . . ?
C11 O12 C13 115.68(15) . . ?

loop_
_geom_bond_atom_site_label_1
_geom_bond_atom_site_label_2
_geom_bond_distance
_geom_bond_site_symmetry_2
_geom_bond_publ_flag
C2 C3 1.343(3) . ?
C2 C11 1.496(3) . ?
C2 O1 1.381(2) . ?
C3 C4 1.465(3) . ?
C3 C16 1.509(3) . ?
C4 C5 1.404(3) . ?
C4 C9 1.399(3) . ?
C5 H5 0.9500 . ?
C5 C6 1.383(3) . ?
C6 H6 0.9500 . ?
C6 C7 1.388(3) . ?
C7 H7 0.9500 . ?
C7 C8 1.378(3) . ?
C8 H8 0.9500 . ?
C8 C9 1.399(3) . ?
C9 C10 1.458(2) . ?
C10 O1 1.367(2) . ?
C10 O15 1.210(2) . ?
C11 O12 1.335(2) . ?
C11 O14 1.202(2) . ?
C13 H13A 0.9800 . ?
C13 H13B 0.9800 . ?
C13 H13C 0.9800 . ?
C13 O12 1.452(2) . ?
C16 H16A 0.9900 . ?
C16 H16B 0.9900 . ?
C16 C17 1.526(3) . ?
C17 H17A 0.9900 . ?
C17 H17B 0.9900 . ?
C17 C18 1.539(3) . ?
C18 H18A 0.9900 . ?
C18 H18B 0.9900 . ?
C18 C19 1.534(3) . ?
C19 H19A 0.9900 . ?
C19 H19B 0.9900 . ?
C19 C20 1.522(3) . ?
C20 H20A 0.9800 . ?
C20 H20B 0.9800 . ?
C20 H20C 0.9800 . ?

loop_
_geom_torsion_atom_site_label_1
_geom_torsion_atom_site_label_2
_geom_torsion_atom_site_label_3
_geom_torsion_atom_site_label_4
_geom_torsion
_geom_torsion_site_symmetry_1
_geom_torsion_site_symmetry_2
_geom_torsion_site_symmetry_3
_geom_torsion_site_symmetry_4
_geom_torsion_publ_flag
C2 C3 C4 C5 179.02(18) . . . . ?
C2 C3 C4 C9 -3.5(3) . . . . ?
C2 C3 C16 C17 -100.8(2) . . . . ?
C2 C11 O12 C13 179.05(15) . . . . ?
C3 C2 C11 O12 -165.30(18) . . . . ?
C3 C2 C11 O14 14.6(3) . . . . ?
C3 C2 O1 C10 2.3(3) . . . . ?
C3 C4 C5 C6 176.77(18) . . . . ?
C3 C4 C9 C8 -176.05(17) . . . . ?
C3 C4 C9 C10 1.8(3) . . . . ?
C3 C16 C17 C18 -169.21(17) . . . . ?
C4 C3 C16 C17 83.0(2) . . . . ?
C4 C5 C6 C7 -1.1(3) . . . . ?
C4 C9 C10 O1 1.9(2) . . . . ?
C4 C9 C10 O15 -178.94(18) . . . . ?
C5 C4 C9 C8 1.6(3) . . . . ?
C5 C4 C9 C10 179.40(17) . . . . ?
C5 C6 C7 C8 2.1(3) . . . . ?
C6 C7 C8 C9 -1.3(3) . . . . ?
C7 C8 C9 C4 -0.5(3) . . . . ?
C7 C8 C9 C10 -178.42(16) . . . . ?
C8 C9 C10 O1 179.76(15) . . . . ?
C8 C9 C10 O15 -1.0(3) . . . . ?
C9 C4 C5 C6 -0.8(3) . . . . ?
C9 C10 O1 C2 -4.0(2) . . . . ?
C11 C2 C3 C4 178.50(17) . . . . ?
C11 C2 C3 C16 2.2(3) . . . . ?
C11 C2 O1 C10 -175.07(15) . . . . ?
C16 C3 C4 C5 -4.6(3) . . . . ?
C16 C3 C4 C9 172.92(17) . . . . ?
C16 C17 C18 C19 -64.4(2) . . . . ?
C17 C18 C19 C20 -174.06(19) . . . . ?
O1 C2 C3 C4 1.6(3) . . . . ?
O1 C2 C3 C16 -174.69(17) . . . . ?
O1 C2 C11 O12 12.0(2) . . . . ?
O1 C2 C11 O14 -168.17(17) . . . . ?
O14 C11 O12 C13 -0.8(3) . . . . ?
O15 C10 O1 C2 176.74(16) . . . . ?
